data_7711675
loop_
_publ_author_name
'Li, Hai-Jun'
'Feng, Rui'
'Wang, Gao-Xiang'
'Wei, Junnian'
'Xi, Zhenfeng'

_publ_section_title
;
 Dinitrogen activation by a phosphido-bridged binuclear cobalt complex
;
_journal_name_full 'Dalton Transactions'
_journal_paper_doi 10.1039/D2DT03320H
_journal_year 2022
_chemical_formula_moiety 'C27 H46 Br Co N P2'
_chemical_formula_sum 'C27 H46 Br Co N P2'
_chemical_formula_weight 585.43
_space_group_crystal_system monoclinic
_space_group_IT_number 14
_space_group_name_Hall '-P 2ybc'
_space_group_name_H-M_alt 'P 1 21/c 1'
_atom_sites_solution_hydrogens geom
_atom_sites_solution_primary dual
_audit_creation_date 2022-10-13
_audit_creation_method
;
Olex2 1.3
(compiled 2020.11.12 svn.r5f609507 for OlexSys, GUI svn.r6408)
;
_audit_update_record
;
2022-10-13 deposited with the CCDC.	2022-10-24 downloaded from the CCDC.
;
_cell_angle_alpha 90
_cell_angle_beta 101.827(2)
_cell_angle_gamma 90
_cell_formula_units_Z 4
_cell_length_a 9.8615(3)
_cell_length_b 15.4191(4)
_cell_length_c 19.5790(5)
_cell_measurement_reflns_used 11907
_cell_measurement_temperature 179.99(10)
_cell_measurement_theta_max 29.8090
_cell_measurement_theta_min 2.5290
_cell_volume 2913.89(14)
_computing_cell_refinement 'CrysAlisPro 1.171.39.33c (Rigaku OD, 2017)'
_computing_data_collection 'CrysAlisPro 1.171.39.33c (Rigaku OD, 2017)'
_computing_data_reduction 'CrysAlisPro 1.171.39.33c (Rigaku OD, 2017)'
_computing_molecular_graphics 'Olex2 1.3 (Dolomanov et al., 2009)'
_computing_publication_material 'Olex2 1.3 (Dolomanov et al., 2009)'
_computing_structure_refinement 'SHELXL 2018/3 (Sheldrick, 2015)'
_computing_structure_solution 'SHELXT 2014/5 (Sheldrick, 2014)'
_diffrn_ambient_environment N~2~
_diffrn_ambient_temperature 179.99(10)
_diffrn_detector 'CCD plate'
_diffrn_measured_fraction_theta_full 0.996
_diffrn_measured_fraction_theta_max 0.992
_diffrn_measurement_details
;
List of Runs (angles in degrees, time in seconds):

  # Type    Start    End  Width  t~exp~   \w     \q     \k     \f   Frames
#--------------------------------------------------------------------------
  1  \w    -80.00  63.00   0.50    1.32    --   -9.60   0.00-120.00  286
  2  \w    -52.00  -4.00   0.50    1.32    --   -9.60  82.00 -90.00   96
  3  \w     -6.00  20.00   0.50    1.32    --    9.60  82.00-150.00   52
  4  \w     65.00  96.00   0.50    1.32    --    9.60  82.00-150.00   62
  5  \w     -6.00  74.00   0.50    1.32    --    9.60  38.00-150.00  160
;
_diffrn_measurement_device 'four-circle diffractometer'
_diffrn_measurement_device_type 'XtaLAB AFC12 (RINC): Kappa single'
_diffrn_measurement_method '\w scans'
_diffrn_orient_matrix_type 'CrysAlisPro convention (1999,Acta A55,543-557)'
_diffrn_orient_matrix_UB_11 -0.0170230000
_diffrn_orient_matrix_UB_12 -0.0380946000
_diffrn_orient_matrix_UB_13 0.0167465000
_diffrn_orient_matrix_UB_21 -0.0253316000
_diffrn_orient_matrix_UB_22 -0.0193461000
_diffrn_orient_matrix_UB_23 -0.0329785000
_diffrn_orient_matrix_UB_31 0.0668802000
_diffrn_orient_matrix_UB_32 -0.0170741000
_diffrn_orient_matrix_UB_33 0.0000816000
_diffrn_radiation_monochromator mirror
_diffrn_radiation_probe x-ray
_diffrn_radiation_type 'Mo K\a'
_diffrn_radiation_wavelength 0.71073
_diffrn_reflns_av_R_equivalents 0.0232
_diffrn_reflns_av_unetI/netI 0.0239
_diffrn_reflns_Laue_measured_fraction_full 0.996
_diffrn_reflns_Laue_measured_fraction_max 0.992
_diffrn_reflns_limit_h_max 12
_diffrn_reflns_limit_h_min -12
_diffrn_reflns_limit_k_max 20
_diffrn_reflns_limit_k_min -19
_diffrn_reflns_limit_l_max 25
_diffrn_reflns_limit_l_min -25
_diffrn_reflns_number 25300
_diffrn_reflns_point_group_measured_fraction_full 0.996
_diffrn_reflns_point_group_measured_fraction_max 0.992
_diffrn_reflns_theta_full 26.000
_diffrn_reflns_theta_max 27.485
_diffrn_reflns_theta_min 2.110
_diffrn_source 'Rotating-anode X-ray tube'
_diffrn_source_type 'Rigaku (Mo) X-ray Source'
_exptl_absorpt_coefficient_mu 2.085
_exptl_absorpt_correction_T_max 1.00000
_exptl_absorpt_correction_T_min 0.49803
_exptl_absorpt_correction_type multi-scan
_exptl_absorpt_process_details
;
CrysAlisPro 1.171.39.33c (Rigaku Oxford Diffraction, 2017)
Empirical absorption correction using spherical harmonics,
 implemented in SCALE3 ABSPACK scaling algorithm.
;
_exptl_crystal_colour 'dull dark green'
_exptl_crystal_colour_lustre dull
_exptl_crystal_colour_modifier dark
_exptl_crystal_colour_primary green
_exptl_crystal_density_diffrn 1.334
_exptl_crystal_description block
_exptl_crystal_F_000 1228
_exptl_crystal_size_max 0.1
_exptl_crystal_size_mid 0.1
_exptl_crystal_size_min 0.1
_refine_diff_density_max 0.728
_refine_diff_density_min -0.587
_refine_diff_density_rms 0.057
_refine_ls_extinction_method none
_refine_ls_goodness_of_fit_ref 1.040
_refine_ls_hydrogen_treatment constr
_refine_ls_matrix_type full
_refine_ls_number_parameters 411
_refine_ls_number_reflns 6627
_refine_ls_number_restraints 0
_refine_ls_restrained_S_all 1.040
_refine_ls_R_factor_all 0.0362
_refine_ls_R_factor_gt 0.0275
_refine_ls_shift/su_max 0.001
_refine_ls_shift/su_mean 0.000
_refine_ls_structure_factor_coef Fsqd
_refine_ls_weighting_details 'w=1/[\s^2^(Fo^2^)+(0.0306P)^2^+1.5170P] where P=(Fo^2^+2Fc^2^)/3'
_refine_ls_weighting_scheme calc
_refine_ls_wR_factor_gt 0.0648
_refine_ls_wR_factor_ref 0.0675
_reflns_Friedel_coverage 0.000
_reflns_number_gt 5651
_reflns_number_total 6627
_reflns_threshold_expression 'I > 2\s(I)'
_cod_data_source_file d2dt03320h2.cif
_cod_data_source_block exp_9935
_cod_database_code 7711675
_shelx_shelxl_version_number 2018/3
_chemical_oxdiff_formula 'C H N P Co Br O'
_shelx_space_group_comment
;
The symmetry employed for this shelxl refinement is uniquely defined
by the following loop, which should always be used as a source of
symmetry information in preference to the above space-group names.
They are only intended as comments.
;
_shelx_estimated_absorpt_t_max 0.819
_shelx_estimated_absorpt_t_min 0.819
_reflns_odcompleteness_completeness 99.16
_reflns_odcompleteness_iscentric 1
_reflns_odcompleteness_theta 27.42
_olex2_refinement_description
;
1. Fixed Uiso
 At 1.2 times of:
  All C(H) groups, All C(H,H) groups
 At 1.5 times of:
  All C(H,H,H) groups
2. Others
 Sof(C12)=Sof(H12C)=Sof(H12D)=Sof(C8)=Sof(H8A)=Sof(H8B)=Sof(C6)=Sof(H6A)=
 Sof(H6B)=Sof(C5)=Sof(H5A)=Sof(H5B)=Sof(C2)=Sof(H2A)=Sof(H2B)=Sof(C9)=Sof(H9A)=
 Sof(H9B)=Sof(C11)=Sof(H11C)=Sof(H11D)=Sof(C3)=Sof(H3A)=Sof(H3B)=Sof(C4)=
 Sof(H4A)=Sof(H4B)=Sof(C1)=Sof(H1)=Sof(C10)=Sof(H10C)=Sof(H10D)=Sof(C7)=Sof(H7)=
 Sof(P1)=1-FVAR(1)
 Sof(C7A)=Sof(H7A)=Sof(C1A)=Sof(H1A)=Sof(C8A)=Sof(H8AA)=Sof(H8AB)=Sof(C2A)=
 Sof(H2AA)=Sof(H2AB)=Sof(C9A)=Sof(H9AA)=Sof(H9AB)=Sof(C6A)=Sof(H6AA)=Sof(H6AB)=
 Sof(C11A)=Sof(H11A)=Sof(H11B)=Sof(C12A)=Sof(H12A)=Sof(H12B)=Sof(C10A)=
 Sof(H10A)=Sof(H10B)=Sof(C3A)=Sof(H3AA)=Sof(H3AB)=Sof(C5A)=Sof(H5AA)=Sof(H5AB)=
 Sof(C4A)=Sof(H4AA)=Sof(H4AB)=Sof(P1A)=FVAR(1)
3.a Ternary CH refined with riding coordinates:
 C22(H22), C25(H25), C7A(H7A), C1A(H1A), C1(H1), C7(H7)
3.b Secondary CH2 refined with riding coordinates:
 C21(H21A,H21B), C13(H13A,H13B), C20(H20A,H20B), C8A(H8AA,H8AB), C2A(H2AA,
 H2AB), C9A(H9AA,H9AB), C6A(H6AA,H6AB), C11A(H11A,H11B), C12A(H12A,H12B),
 C10A(H10A,H10B), C3A(H3AA,H3AB), C5A(H5AA,H5AB), C4A(H4AA,H4AB), C12(H12C,
 H12D), C8(H8A,H8B), C6(H6A,H6B), C5(H5A,H5B), C2(H2A,H2B), C9(H9A,H9B),
 C11(H11C,H11D), C3(H3A,H3B), C4(H4A,H4B), C10(H10C,H10D)
3.c Aromatic/amide H refined with riding coordinates:
 C19(H19), C16(H16), C18(H18), C17(H17)
3.d Idealised Me refined as rotating group:
 C26(H26A,H26B,H26C), C23(H23A,H23B,H23C), C24(H24A,H24B,H24C), C27(H27A,H27B,
 H27C)
;
_olex2_submission_special_instructions 'No special instructions were received'
_oxdiff_exptl_absorpt_empirical_details
;
Empirical correction (ABSPACK) includes:
- Absorption correction using spherical harmonics
- Frame scaling
;
_oxdiff_exptl_absorpt_empirical_full_max 1.354
_oxdiff_exptl_absorpt_empirical_full_min 0.688

loop_
_space_group_symop_operation_xyz
'x, y, z'
'-x, y+1/2, -z+1/2'
'-x, -y, -z'
'x, -y-1/2, z-1/2'

loop_
_atom_site_label
_atom_site_type_symbol
_atom_site_fract_x
_atom_site_fract_y
_atom_site_fract_z
_atom_site_U_iso_or_equiv
_atom_site_adp_type
_atom_site_occupancy
_atom_site_site_symmetry_order
_atom_site_calc_flag
_atom_site_refinement_flags_posn
_atom_site_refinement_flags_adp
_atom_site_refinement_flags_occupancy
_atom_site_disorder_assembly
_atom_site_disorder_group
Br1 Br 0.14199(2) 0.41946(2) 0.43141(2) 0.03987(7) Uani 1 1 d . . . . .
Co1 Co 0.22734(2) 0.37674(2) 0.55018(2) 0.02115(6) Uani 1 1 d . . . . .
P2 P 0.36683(5) 0.46260(3) 0.63069(2) 0.02573(10) Uani 1 1 d . . . . .
N1 N 0.07066(14) 0.40446(9) 0.60609(7) 0.0249(3) Uani 1 1 d . . . . .
C14 C 0.02858(17) 0.25507(12) 0.64925(9) 0.0256(4) Uani 1 1 d . . . . .
C15 C 0.13844(18) 0.20399(12) 0.63580(10) 0.0286(4) Uani 1 1 d . . . . .
C19 C -0.03047(19) 0.23380(13) 0.70587(10) 0.0334(4) Uani 1 1 d . . . . .
H19 H -0.103538 0.267325 0.714505 0.040 Uiso 1 1 calc R U . . .
C21 C 0.23323(19) 0.50615(12) 0.67560(10) 0.0319(4) Uani 1 1 d . . . . .
H21A H 0.275980 0.522689 0.722915 0.038 Uiso 1 1 calc R U . . .
H21B H 0.191275 0.557407 0.651341 0.038 Uiso 1 1 calc R U . . .
C13 C -0.03049(17) 0.33331(12) 0.60639(10) 0.0282(4) Uani 1 1 d . . . . .
H13A H -0.065719 0.314892 0.558680 0.034 Uiso 1 1 calc R U . . .
H13B H -0.108051 0.355577 0.624554 0.034 Uiso 1 1 calc R U . . .
C20 C 0.1223(2) 0.43802(13) 0.67713(10) 0.0327(4) Uani 1 1 d . . . . .
H20A H 0.160862 0.390876 0.707862 0.039 Uiso 1 1 calc R U . . .
H20B H 0.046531 0.463444 0.694933 0.039 Uiso 1 1 calc R U . . .
C22 C 0.4373(2) 0.56326(13) 0.59779(12) 0.0393(5) Uani 1 1 d . . . . .
H22 H 0.516363 0.545879 0.577690 0.047 Uiso 1 1 calc R U . . .
C16 C 0.1833(2) 0.13533(14) 0.68196(13) 0.0468(6) Uani 1 1 d . . . . .
H16 H 0.256988 0.101346 0.674750 0.056 Uiso 1 1 calc R U . . .
C25 C 0.5083(2) 0.43314(13) 0.70550(11) 0.0391(5) Uani 1 1 d . . . . .
H25 H 0.528167 0.484426 0.735441 0.047 Uiso 1 1 calc R U . . .
C26 C 0.6411(2) 0.41070(17) 0.67963(14) 0.0534(6) Uani 1 1 d . . . . .
H26A H 0.624078 0.361657 0.648850 0.080 Uiso 1 1 calc R U . . .
H26B H 0.713753 0.396961 0.718800 0.080 Uiso 1 1 calc R U . . .
H26C H 0.668294 0.459465 0.655066 0.080 Uiso 1 1 calc R U . . .
C18 C 0.0149(2) 0.16516(15) 0.74958(11) 0.0441(5) Uani 1 1 d . . . . .
H18 H -0.027264 0.152470 0.786741 0.053 Uiso 1 1 calc R U . . .
C17 C 0.1223(2) 0.11623(16) 0.73765(14) 0.0534(6) Uani 1 1 d . . . . .
H17 H 0.154669 0.069955 0.766944 0.064 Uiso 1 1 calc R U . . .
C7A C 0.4009(4) 0.1764(2) 0.59034(18) 0.0202(7) Uani 0.745(2) 1 d . . P A 1
H7A H 0.433077 0.185415 0.640604 0.024 Uiso 0.745(2) 1 calc R U P A 1
C23 C 0.3295(3) 0.60314(16) 0.53883(14) 0.0554(6) Uani 1 1 d . . . . .
H23A H 0.301901 0.560951 0.502586 0.083 Uiso 1 1 calc R U . . .
H23B H 0.368802 0.652585 0.520243 0.083 Uiso 1 1 calc R U . . .
H23C H 0.250108 0.620937 0.556631 0.083 Uiso 1 1 calc R U . . .
C24 C 0.4897(3) 0.63211(16) 0.65330(15) 0.0595(7) Uani 1 1 d . . . . .
H24A H 0.414845 0.650435 0.674477 0.089 Uiso 1 1 calc R U . . .
H24B H 0.524550 0.681000 0.631888 0.089 Uiso 1 1 calc R U . . .
H24C H 0.562444 0.608043 0.688344 0.089 Uiso 1 1 calc R U . . .
C1A C 0.1307(3) 0.1600(2) 0.49537(17) 0.0257(7) Uani 0.745(2) 1 d . . P A 1
H1A H 0.147150 0.099740 0.510643 0.031 Uiso 0.745(2) 1 calc R U P A 1
C8A C 0.5037(2) 0.22408(16) 0.55495(14) 0.0279(5) Uani 0.745(2) 1 d . . P A 1
H8AA H 0.479621 0.214129 0.505006 0.033 Uiso 0.745(2) 1 calc R U P A 1
H8AB H 0.498075 0.285916 0.563035 0.033 Uiso 0.745(2) 1 calc R U P A 1
C27 C 0.4655(3) 0.36080(17) 0.74928(13) 0.0581(7) Uani 1 1 d . . . . .
H27A H 0.391097 0.380542 0.770208 0.087 Uiso 1 1 calc R U . . .
H27B H 0.542986 0.344544 0.785199 0.087 Uiso 1 1 calc R U . . .
H27C H 0.435202 0.311573 0.720096 0.087 Uiso 1 1 calc R U . . .
C2A C 0.1849(3) 0.17099(18) 0.42815(13) 0.0348(6) Uani 0.745(2) 1 d . . P A 1
H2AA H 0.282892 0.157006 0.437121 0.042 Uiso 0.745(2) 1 calc R U P A 1
H2AB H 0.174321 0.231003 0.413154 0.042 Uiso 0.745(2) 1 calc R U P A 1
C9A C 0.6513(3) 0.1930(2) 0.5831(2) 0.0399(8) Uani 0.745(2) 1 d . . P A 1
H9AA H 0.714008 0.222526 0.558563 0.048 Uiso 0.745(2) 1 calc R U P A 1
H9AB H 0.678225 0.207553 0.632172 0.048 Uiso 0.745(2) 1 calc R U P A 1
C6A C -0.0262(3) 0.1754(2) 0.48053(15) 0.0371(6) Uani 0.745(2) 1 d . . P A 1
H6AA H -0.045635 0.235054 0.465953 0.045 Uiso 0.745(2) 1 calc R U P A 1
H6AB H -0.060799 0.166100 0.522904 0.045 Uiso 0.745(2) 1 calc R U P A 1
C11A C 0.5588(3) 0.04644(17) 0.60660(16) 0.0376(6) Uani 0.745(2) 1 d . . P A 1
H11A H 0.581004 0.054137 0.656827 0.045 Uiso 0.745(2) 1 calc R U P A 1
H11B H 0.564371 -0.014981 0.596840 0.045 Uiso 0.745(2) 1 calc R U P A 1
C12A C 0.4109(2) 0.07856(15) 0.57797(13) 0.0278(5) Uani 0.745(2) 1 d . . P A 1
H12A H 0.346755 0.048001 0.600930 0.033 Uiso 0.745(2) 1 calc R U P A 1
H12B H 0.385458 0.066453 0.528367 0.033 Uiso 0.745(2) 1 calc R U P A 1
C10A C 0.6638(3) 0.0955(3) 0.5740(2) 0.0474(8) Uani 0.745(2) 1 d . . P A 1
H10A H 0.756612 0.077005 0.595758 0.057 Uiso 0.745(2) 1 calc R U P A 1
H10B H 0.648924 0.081839 0.524707 0.057 Uiso 0.745(2) 1 calc R U P A 1
C3A C 0.1073(4) 0.1124(2) 0.36988(16) 0.0531(9) Uani 0.745(2) 1 d . . P A 1
H3AA H 0.139295 0.124342 0.327172 0.064 Uiso 0.745(2) 1 calc R U P A 1
H3AB H 0.128351 0.052252 0.382295 0.064 Uiso 0.745(2) 1 calc R U P A 1
C5A C -0.1012(4) 0.1140(3) 0.4232(2) 0.0577(10) Uani 0.745(2) 1 d . . P A 1
H5AA H -0.086814 0.054437 0.438955 0.069 Uiso 0.745(2) 1 calc R U P A 1
H5AB H -0.199901 0.125692 0.414071 0.069 Uiso 0.745(2) 1 calc R U P A 1
C4A C -0.0480(4) 0.1257(2) 0.35711(16) 0.0586(10) Uani 0.745(2) 1 d . . P A 1
H4AA H -0.070342 0.183651 0.338976 0.070 Uiso 0.745(2) 1 calc R U P A 1
H4AB H -0.093299 0.084503 0.322395 0.070 Uiso 0.745(2) 1 calc R U P A 1
P1A P 0.2263(5) 0.2309(2) 0.5663(2) 0.0178(4) Uani 0.745(2) 1 d . . P A 1
C12 C 0.4791(8) 0.1856(5) 0.6302(5) 0.0342(18) Uani 0.255(2) 1 d . . P A 2
H12C H 0.437373 0.172409 0.669803 0.041 Uiso 0.255(2) 1 calc R U P A 2
H12D H 0.500795 0.247003 0.631931 0.041 Uiso 0.255(2) 1 calc R U P A 2
C8 C 0.4449(7) 0.1840(5) 0.5000(4) 0.0332(17) Uani 0.255(2) 1 d . . P A 2
H8A H 0.381640 0.168000 0.457146 0.040 Uiso 0.255(2) 1 calc R U P A 2
H8B H 0.464098 0.245491 0.497827 0.040 Uiso 0.255(2) 1 calc R U P A 2
C6 C -0.0384(7) 0.2223(6) 0.4572(4) 0.0286(16) Uani 0.255(2) 1 d . . P A 2
H6A H -0.083457 0.205289 0.494763 0.034 Uiso 0.255(2) 1 calc R U P A 2
H6B H -0.035371 0.285106 0.456082 0.034 Uiso 0.255(2) 1 calc R U P A 2
C5 C -0.1236(9) 0.1889(6) 0.3878(5) 0.043(2) Uani 0.255(2) 1 d . . P A 2
H5A H -0.216698 0.212344 0.380633 0.052 Uiso 0.255(2) 1 calc R U P A 2
H5B H -0.081867 0.208631 0.349774 0.052 Uiso 0.255(2) 1 calc R U P A 2
C2 C 0.1050(9) 0.0874(5) 0.4690(4) 0.0388(19) Uani 0.255(2) 1 d . . P A 2
H2A H 0.198523 0.064935 0.474658 0.047 Uiso 0.255(2) 1 calc R U P A 2
H2B H 0.066211 0.065883 0.507461 0.047 Uiso 0.255(2) 1 calc R U P A 2
C9 C 0.5804(8) 0.1333(6) 0.5054(5) 0.047(2) Uani 0.255(2) 1 d . . P A 2
H9A H 0.625025 0.149967 0.467562 0.057 Uiso 0.255(2) 1 calc R U P A 2
H9B H 0.560859 0.071615 0.501380 0.057 Uiso 0.255(2) 1 calc R U P A 2
C11 C 0.6151(8) 0.1335(6) 0.6372(5) 0.047(2) Uani 0.255(2) 1 d . . P A 2
H11C H 0.679005 0.149701 0.679822 0.056 Uiso 0.255(2) 1 calc R U P A 2
H11D H 0.596062 0.071907 0.639204 0.056 Uiso 0.255(2) 1 calc R U P A 2
C3 C 0.0182(9) 0.0537(6) 0.4004(5) 0.048(2) Uani 0.255(2) 1 d . . P A 2
H3A H 0.014061 -0.009151 0.401887 0.057 Uiso 0.255(2) 1 calc R U P A 2
H3B H 0.061900 0.069942 0.362189 0.057 Uiso 0.255(2) 1 calc R U P A 2
C4 C -0.1300(10) 0.0909(7) 0.3875(6) 0.047(2) Uani 0.255(2) 1 d . . P A 2
H4A H -0.182148 0.070748 0.342827 0.057 Uiso 0.255(2) 1 calc R U P A 2
H4B H -0.176703 0.071057 0.423623 0.057 Uiso 0.255(2) 1 calc R U P A 2
C1 C 0.1102(10) 0.1866(6) 0.4719(5) 0.027(2) Uani 0.255(2) 1 d . . P A 2
H1 H 0.151559 0.205348 0.432915 0.032 Uiso 0.255(2) 1 calc R U P A 2
C10 C 0.6774(10) 0.1525(9) 0.5758(6) 0.044(3) Uani 0.255(2) 1 d . . P A 2
H10C H 0.761079 0.118282 0.579348 0.052 Uiso 0.255(2) 1 calc R U P A 2
H10D H 0.703654 0.213173 0.577093 0.052 Uiso 0.255(2) 1 calc R U P A 2
C7 C 0.3738(12) 0.1666(8) 0.5630(5) 0.028(2) Uani 0.255(2) 1 d . . P A 2
H7 H 0.345203 0.105660 0.562657 0.034 Uiso 0.255(2) 1 calc R U P A 2
P1 P 0.2208(16) 0.2367(9) 0.5543(7) 0.032(3) Uani 0.255(2) 1 d . . P A 2

loop_
_atom_site_aniso_label
_atom_site_aniso_U_11
_atom_site_aniso_U_22
_atom_site_aniso_U_33
_atom_site_aniso_U_23
_atom_site_aniso_U_13
_atom_site_aniso_U_12
Br1 0.06343(14) 0.03126(11) 0.02100(10) 0.00323(7) -0.00050(8) 0.01717(9)
Co1 0.02269(12) 0.02128(12) 0.01873(11) 0.00149(9) 0.00251(8) 0.00413(9)
P2 0.0255(2) 0.0238(2) 0.0260(2) -0.00228(18) 0.00096(17) 0.00366(18)
N1 0.0253(7) 0.0254(7) 0.0244(7) 0.0014(6) 0.0064(6) 0.0044(6)
C14 0.0209(8) 0.0286(9) 0.0258(9) 0.0029(7) 0.0012(7) -0.0015(7)
C15 0.0233(8) 0.0263(9) 0.0360(10) 0.0051(8) 0.0056(7) -0.0012(7)
C19 0.0273(9) 0.0405(11) 0.0328(10) 0.0042(8) 0.0072(8) -0.0017(8)
C21 0.0370(10) 0.0280(9) 0.0309(10) -0.0070(8) 0.0076(8) 0.0048(8)
C13 0.0197(8) 0.0332(10) 0.0317(9) 0.0047(8) 0.0056(7) 0.0051(7)
C20 0.0377(10) 0.0343(10) 0.0282(9) -0.0035(8) 0.0118(8) 0.0046(8)
C22 0.0376(11) 0.0326(10) 0.0470(12) -0.0030(9) 0.0070(9) -0.0071(8)
C16 0.0370(11) 0.0400(12) 0.0677(15) 0.0244(11) 0.0204(10) 0.0125(9)
C25 0.0415(11) 0.0340(10) 0.0338(10) -0.0104(9) -0.0108(8) 0.0105(9)
C26 0.0342(11) 0.0548(14) 0.0608(15) -0.0184(12) -0.0144(10) 0.0124(10)
C18 0.0386(11) 0.0550(14) 0.0403(11) 0.0183(10) 0.0122(9) -0.0046(10)
C17 0.0462(13) 0.0509(14) 0.0653(16) 0.0365(12) 0.0165(11) 0.0083(11)
C7A 0.0177(19) 0.0189(14) 0.0220(18) 0.0003(14) -0.0007(16) 0.0022(12)
C23 0.0679(16) 0.0411(13) 0.0510(14) 0.0166(11) -0.0026(12) -0.0156(12)
C24 0.0680(16) 0.0369(13) 0.0653(17) -0.0062(12) -0.0061(13) -0.0145(12)
C1A 0.0300(15) 0.0226(17) 0.0228(16) 0.0028(12) 0.0015(13) -0.0006(12)
C8A 0.0241(11) 0.0216(12) 0.0396(14) 0.0001(10) 0.0103(10) 0.0012(9)
C27 0.0721(17) 0.0557(15) 0.0377(12) 0.0092(11) -0.0094(11) 0.0163(13)
C2A 0.0479(15) 0.0340(14) 0.0221(12) -0.0032(11) 0.0066(11) 0.0028(12)
C9A 0.0255(16) 0.0262(18) 0.069(2) 0.0001(17) 0.0122(14) 0.0036(13)
C6A 0.0321(15) 0.0454(19) 0.0291(15) -0.0006(14) -0.0053(11) -0.0051(13)
C11A 0.0386(14) 0.0233(13) 0.0514(17) 0.0045(12) 0.0106(12) 0.0114(11)
C12A 0.0308(12) 0.0208(12) 0.0331(13) -0.0009(10) 0.0098(10) 0.0030(9)
C10A 0.0320(16) 0.0356(19) 0.078(2) -0.0002(17) 0.0201(15) 0.0130(14)
C3A 0.075(2) 0.0514(19) 0.0284(15) -0.0151(14) -0.0006(14) 0.0082(16)
C5A 0.048(2) 0.064(2) 0.050(2) -0.0052(19) -0.0171(17) -0.0151(17)
C4A 0.071(2) 0.061(2) 0.0314(16) -0.0116(15) -0.0178(16) 0.0007(19)
P1A 0.0187(6) 0.0156(6) 0.0188(9) 0.0002(8) 0.0033(5) 0.0009(5)
C12 0.030(4) 0.029(4) 0.039(5) 0.007(3) -0.003(4) 0.000(3)
C8 0.027(4) 0.032(4) 0.041(4) -0.001(3) 0.009(3) 0.004(3)
C6 0.025(4) 0.029(4) 0.029(4) 0.002(3) -0.004(3) 0.000(3)
C5 0.040(4) 0.040(5) 0.041(5) 0.006(4) -0.010(4) -0.002(4)
C2 0.040(4) 0.027(4) 0.041(5) -0.001(3) -0.011(3) 0.001(3)
C9 0.028(4) 0.054(5) 0.062(6) -0.002(5) 0.015(4) 0.003(4)
C11 0.026(4) 0.046(5) 0.061(6) 0.012(4) -0.009(4) -0.001(4)
C3 0.053(5) 0.034(4) 0.046(5) -0.012(4) -0.012(4) -0.003(4)
C4 0.043(5) 0.048(6) 0.043(6) 0.001(5) -0.010(5) -0.005(4)
C1 0.038(5) 0.016(4) 0.023(5) 0.005(3) -0.003(4) -0.001(3)
C10 0.028(5) 0.027(6) 0.071(7) 0.000(6) -0.001(4) 0.003(5)
C7 0.017(4) 0.029(5) 0.031(6) 0.004(5) -0.012(5) -0.010(3)
P1 0.027(2) 0.033(3) 0.038(6) 0.010(2) 0.011(3) 0.0040(15)

loop_
_atom_type_symbol
_atom_type_description
_atom_type_scat_dispersion_real
_atom_type_scat_dispersion_imag
_atom_type_scat_source
C C 0.0033 0.0016 'International Tables Vol C Tables 4.2.6.8 and 6.1.1.4'
H H 0.0000 0.0000 'International Tables Vol C Tables 4.2.6.8 and 6.1.1.4'
Br Br -0.2901 2.4595 'International Tables Vol C Tables 4.2.6.8 and 6.1.1.4'
Co Co 0.3494 0.9721 'International Tables Vol C Tables 4.2.6.8 and 6.1.1.4'
N N 0.0061 0.0033 'International Tables Vol C Tables 4.2.6.8 and 6.1.1.4'
P P 0.1023 0.0942 'International Tables Vol C Tables 4.2.6.8 and 6.1.1.4'

loop_
_geom_angle_atom_site_label_1
_geom_angle_atom_site_label_2
_geom_angle_atom_site_label_3
_geom_angle
_geom_angle_site_symmetry_1
_geom_angle_site_symmetry_3
_geom_angle_publ_flag
P2 Co1 Br1 123.433(16) . . ?
N1 Co1 Br1 107.36(4) . . ?
N1 Co1 P2 85.77(4) . . ?
N1 Co1 P1A 95.96(12) . . ?
N1 Co1 P1 98.8(4) . . ?
P1A Co1 Br1 113.32(11) . . ?
P1A Co1 P2 119.75(11) . . ?
P1 Co1 Br1 107.6(4) . . ?
P1 Co1 P2 124.8(4) . . ?
C21 P2 Co1 98.68(6) . . ?
C21 P2 C22 102.32(9) . . ?
C21 P2 C25 101.91(9) . . ?
C22 P2 Co1 117.16(7) . . ?
C25 P2 Co1 130.45(7) . . ?
C25 P2 C22 101.68(10) . . ?
C13 N1 Co1 114.60(11) . . ?
C20 N1 Co1 114.33(11) . . ?
C20 N1 C13 111.01(14) . . ?
C15 C14 C13 124.41(15) . . ?
C19 C14 C15 118.72(17) . . ?
C19 C14 C13 116.87(16) . . ?
C14 C15 P1A 121.28(19) . . ?
C14 C15 P1 117.6(4) . . ?
C16 C15 C14 117.06(17) . . ?
C16 C15 P1A 121.5(2) . . ?
C16 C15 P1 125.4(4) . . ?
C14 C19 H19 118.7 . . ?
C18 C19 C14 122.67(18) . . ?
C18 C19 H19 118.7 . . ?
P2 C21 H21A 109.6 . . ?
P2 C21 H21B 109.6 . . ?
H21A C21 H21B 108.2 . . ?
C20 C21 P2 110.06(12) . . ?
C20 C21 H21A 109.6 . . ?
C20 C21 H21B 109.6 . . ?
N1 C13 C14 114.10(14) . . ?
N1 C13 H13A 108.7 . . ?
N1 C13 H13B 108.7 . . ?
C14 C13 H13A 108.7 . . ?
C14 C13 H13B 108.7 . . ?
H13A C13 H13B 107.6 . . ?
N1 C20 C21 109.56(15) . . ?
N1 C20 H20A 109.8 . . ?
N1 C20 H20B 109.8 . . ?
C21 C20 H20A 109.8 . . ?
C21 C20 H20B 109.8 . . ?
H20A C20 H20B 108.2 . . ?
P2 C22 H22 107.1 . . ?
C23 C22 P2 110.14(14) . . ?
C23 C22 H22 107.1 . . ?
C23 C22 C24 109.8(2) . . ?
C24 C22 P2 115.23(17) . . ?
C24 C22 H22 107.1 . . ?
C15 C16 H16 118.7 . . ?
C17 C16 C15 122.60(19) . . ?
C17 C16 H16 118.7 . . ?
P2 C25 H25 107.4 . . ?
C26 C25 P2 110.34(15) . . ?
C26 C25 H25 107.4 . . ?
C27 C25 P2 111.91(16) . . ?
C27 C25 H25 107.4 . . ?
C27 C25 C26 112.03(19) . . ?
C25 C26 H26A 109.5 . . ?
C25 C26 H26B 109.5 . . ?
C25 C26 H26C 109.5 . . ?
H26A C26 H26B 109.5 . . ?
H26A C26 H26C 109.5 . . ?
H26B C26 H26C 109.5 . . ?
C19 C18 H18 120.5 . . ?
C17 C18 C19 119.05(19) . . ?
C17 C18 H18 120.5 . . ?
C16 C17 H17 120.1 . . ?
C18 C17 C16 119.9(2) . . ?
C18 C17 H17 120.1 . . ?
C8A C7A H7A 106.2 . . ?
C8A C7A C12A 109.3(3) . . ?
C8A C7A P1A 109.2(3) . . ?
C12A C7A H7A 106.2 . . ?
C12A C7A P1A 118.9(2) . . ?
P1A C7A H7A 106.2 . . ?
C22 C23 H23A 109.5 . . ?
C22 C23 H23B 109.5 . . ?
C22 C23 H23C 109.5 . . ?
H23A C23 H23B 109.5 . . ?
H23A C23 H23C 109.5 . . ?
H23B C23 H23C 109.5 . . ?
C22 C24 H24A 109.5 . . ?
C22 C24 H24B 109.5 . . ?
C22 C24 H24C 109.5 . . ?
H24A C24 H24B 109.5 . . ?
H24A C24 H24C 109.5 . . ?
H24B C24 H24C 109.5 . . ?
C2A C1A H1A 107.6 . . ?
C2A C1A C6A 109.7(3) . . ?
C2A C1A P1A 111.3(3) . . ?
C6A C1A H1A 107.6 . . ?
C6A C1A P1A 112.8(3) . . ?
P1A C1A H1A 107.6 . . ?
C7A C8A H8AA 109.4 . . ?
C7A C8A H8AB 109.4 . . ?
H8AA C8A H8AB 108.0 . . ?
C9A C8A C7A 111.0(2) . . ?
C9A C8A H8AA 109.4 . . ?
C9A C8A H8AB 109.4 . . ?
C25 C27 H27A 109.5 . . ?
C25 C27 H27B 109.5 . . ?
C25 C27 H27C 109.5 . . ?
H27A C27 H27B 109.5 . . ?
H27A C27 H27C 109.5 . . ?
H27B C27 H27C 109.5 . . ?
C1A C2A H2AA 109.3 . . ?
C1A C2A H2AB 109.3 . . ?
C1A C2A C3A 111.5(3) . . ?
H2AA C2A H2AB 108.0 . . ?
C3A C2A H2AA 109.3 . . ?
C3A C2A H2AB 109.3 . . ?
C8A C9A H9AA 109.4 . . ?
C8A C9A H9AB 109.4 . . ?
H9AA C9A H9AB 108.0 . . ?
C10A C9A C8A 111.3(3) . . ?
C10A C9A H9AA 109.4 . . ?
C10A C9A H9AB 109.4 . . ?
C1A C6A H6AA 109.4 . . ?
C1A C6A H6AB 109.4 . . ?
C1A C6A C5A 111.0(3) . . ?
H6AA C6A H6AB 108.0 . . ?
C5A C6A H6AA 109.4 . . ?
C5A C6A H6AB 109.4 . . ?
H11A C11A H11B 108.0 . . ?
C12A C11A H11A 109.4 . . ?
C12A C11A H11B 109.4 . . ?
C10A C11A H11A 109.4 . . ?
C10A C11A H11B 109.4 . . ?
C10A C11A C12A 111.3(2) . . ?
C7A C12A H12A 109.6 . . ?
C7A C12A H12B 109.6 . . ?
C11A C12A C7A 110.3(2) . . ?
C11A C12A H12A 109.6 . . ?
C11A C12A H12B 109.6 . . ?
H12A C12A H12B 108.1 . . ?
C9A C10A C11A 111.4(3) . . ?
C9A C10A H10A 109.4 . . ?
C9A C10A H10B 109.4 . . ?
C11A C10A H10A 109.4 . . ?
C11A C10A H10B 109.4 . . ?
H10A C10A H10B 108.0 . . ?
C2A C3A H3AA 109.2 . . ?
C2A C3A H3AB 109.2 . . ?
H3AA C3A H3AB 107.9 . . ?
C4A C3A C2A 112.2(3) . . ?
C4A C3A H3AA 109.2 . . ?
C4A C3A H3AB 109.2 . . ?
C6A C5A H5AA 109.5 . . ?
C6A C5A H5AB 109.5 . . ?
H5AA C5A H5AB 108.1 . . ?
C4A C5A C6A 110.7(3) . . ?
C4A C5A H5AA 109.5 . . ?
C4A C5A H5AB 109.5 . . ?
C3A C4A H4AA 109.4 . . ?
C3A C4A H4AB 109.4 . . ?
C5A C4A C3A 111.2(3) . . ?
C5A C4A H4AA 109.4 . . ?
C5A C4A H4AB 109.4 . . ?
H4AA C4A H4AB 108.0 . . ?
C15 P1A Co1 110.41(18) . . ?
C15 P1A C7A 105.3(3) . . ?
C15 P1A C1A 100.3(2) . . ?
C7A P1A Co1 116.5(2) . . ?
C1A P1A Co1 119.6(3) . . ?
C1A P1A C7A 102.8(2) . . ?
H12C C12 H12D 107.7 . . ?
C11 C12 H12C 108.8 . . ?
C11 C12 H12D 108.8 . . ?
C7 C12 H12C 108.8 . . ?
C7 C12 H12D 108.8 . . ?
C7 C12 C11 113.6(9) . . ?
H8A C8 H8B 107.8 . . ?
C9 C8 H8A 109.1 . . ?
C9 C8 H8B 109.1 . . ?
C9 C8 C7 112.6(7) . . ?
C7 C8 H8A 109.1 . . ?
C7 C8 H8B 109.1 . . ?
H6A C6 H6B 107.9 . . ?
C5 C6 H6A 109.2 . . ?
C5 C6 H6B 109.2 . . ?
C5 C6 C1 112.0(7) . . ?
C1 C6 H6A 109.2 . . ?
C1 C6 H6B 109.2 . . ?
C6 C5 H5A 109.5 . . ?
C6 C5 H5B 109.5 . . ?
H5A C5 H5B 108.1 . . ?
C4 C5 C6 110.7(8) . . ?
C4 C5 H5A 109.5 . . ?
C4 C5 H5B 109.5 . . ?
H2A C2 H2B 107.9 . . ?
C3 C2 H2A 109.1 . . ?
C3 C2 H2B 109.1 . . ?
C3 C2 C1 112.4(7) . . ?
C1 C2 H2A 109.1 . . ?
C1 C2 H2B 109.1 . . ?
C8 C9 H9A 109.7 . . ?
C8 C9 H9B 109.7 . . ?
C8 C9 C10 109.6(8) . . ?
H9A C9 H9B 108.2 . . ?
C10 C9 H9A 109.7 . . ?
C10 C9 H9B 109.7 . . ?
C12 C11 H11C 109.9 . . ?
C12 C11 H11D 109.9 . . ?
H11C C11 H11D 108.3 . . ?
C10 C11 C12 108.7(8) . . ?
C10 C11 H11C 109.9 . . ?
C10 C11 H11D 109.9 . . ?
C2 C3 H3A 109.4 . . ?
C2 C3 H3B 109.4 . . ?
C2 C3 C4 111.0(8) . . ?
H3A C3 H3B 108.0 . . ?
C4 C3 H3A 109.4 . . ?
C4 C3 H3B 109.4 . . ?
C5 C4 C3 109.5(8) . . ?
C5 C4 H4A 109.8 . . ?
C5 C4 H4B 109.8 . . ?
C3 C4 H4A 109.8 . . ?
C3 C4 H4B 109.8 . . ?
H4A C4 H4B 108.2 . . ?
C6 C1 H1 106.3 . . ?
C6 C1 P1 111.8(7) . . ?
C2 C1 C6 109.1(7) . . ?
C2 C1 H1 106.3 . . ?
C2 C1 P1 116.3(8) . . ?
P1 C1 H1 106.3 . . ?
C9 C10 H10C 108.8 . . ?
C9 C10 H10D 108.8 . . ?
C11 C10 C9 113.8(8) . . ?
C11 C10 H10C 108.8 . . ?
C11 C10 H10D 108.8 . . ?
H10C C10 H10D 107.7 . . ?
C12 C7 C8 108.1(8) . . ?
C12 C7 H7 109.5 . . ?
C12 C7 P1 111.6(9) . . ?
C8 C7 H7 109.5 . . ?
C8 C7 P1 108.6(8) . . ?
P1 C7 H7 109.5 . . ?
C15 P1 Co1 107.6(6) . . ?
C1 P1 Co1 112.8(8) . . ?
C1 P1 C15 108.4(8) . . ?
C7 P1 Co1 124.2(8) . . ?
C7 P1 C15 103.7(8) . . ?
C7 P1 C1 99.0(7) . . ?

loop_
_geom_bond_atom_site_label_1
_geom_bond_atom_site_label_2
_geom_bond_distance
_geom_bond_site_symmetry_2
_geom_bond_publ_flag
Br1 Co1 2.3973(3) . ?
Co1 P2 2.2893(5) . ?
Co1 N1 2.1123(14) . ?
Co1 P1A 2.271(4) . ?
Co1 P1 2.162(13) . ?
P2 C21 1.8533(18) . ?
P2 C22 1.868(2) . ?
P2 C25 1.8602(19) . ?
N1 C13 1.484(2) . ?
N1 C20 1.474(2) . ?
C14 C15 1.407(2) . ?
C14 C19 1.393(2) . ?
C14 C13 1.516(2) . ?
C15 C16 1.403(3) . ?
C15 P1A 1.806(5) . ?
C15 P1 1.999(15) . ?
C19 H19 0.9300 . ?
C19 C18 1.377(3) . ?
C21 H21A 0.9700 . ?
C21 H21B 0.9700 . ?
C21 C20 1.521(3) . ?
C13 H13A 0.9700 . ?
C13 H13B 0.9700 . ?
C20 H20A 0.9700 . ?
C20 H20B 0.9700 . ?
C22 H22 0.9800 . ?
C22 C23 1.529(3) . ?
C22 C24 1.531(3) . ?
C16 H16 0.9300 . ?
C16 C17 1.380(3) . ?
C25 H25 0.9800 . ?
C25 C26 1.537(3) . ?
C25 C27 1.519(3) . ?
C26 H26A 0.9600 . ?
C26 H26B 0.9600 . ?
C26 H26C 0.9600 . ?
C18 H18 0.9300 . ?
C18 C17 1.359(3) . ?
C17 H17 0.9300 . ?
C7A H7A 0.9800 . ?
C7A C8A 1.528(4) . ?
C7A C12A 1.535(4) . ?
C7A P1A 1.887(6) . ?
C23 H23A 0.9600 . ?
C23 H23B 0.9600 . ?
C23 H23C 0.9600 . ?
C24 H24A 0.9600 . ?
C24 H24B 0.9600 . ?
C24 H24C 0.9600 . ?
C1A H1A 0.9800 . ?
C1A C2A 1.528(4) . ?
C1A C6A 1.533(4) . ?
C1A P1A 1.864(5) . ?
C8A H8AA 0.9700 . ?
C8A H8AB 0.9700 . ?
C8A C9A 1.524(4) . ?
C27 H27A 0.9600 . ?
C27 H27B 0.9600 . ?
C27 H27C 0.9600 . ?
C2A H2AA 0.9700 . ?
C2A H2AB 0.9700 . ?
C2A C3A 1.532(4) . ?
C9A H9AA 0.9700 . ?
C9A H9AB 0.9700 . ?
C9A C10A 1.521(4) . ?
C6A H6AA 0.9700 . ?
C6A H6AB 0.9700 . ?
C6A C5A 1.538(5) . ?
C11A H11A 0.9700 . ?
C11A H11B 0.9700 . ?
C11A C12A 1.533(3) . ?
C11A C10A 1.524(4) . ?
C12A H12A 0.9700 . ?
C12A H12B 0.9700 . ?
C10A H10A 0.9700 . ?
C10A H10B 0.9700 . ?
C3A H3AA 0.9700 . ?
C3A H3AB 0.9700 . ?
C3A C4A 1.514(5) . ?
C5A H5AA 0.9700 . ?
C5A H5AB 0.9700 . ?
C5A C4A 1.503(6) . ?
C4A H4AA 0.9700 . ?
C4A H4AB 0.9700 . ?
C12 H12C 0.9700 . ?
C12 H12D 0.9700 . ?
C12 C11 1.545(11) . ?
C12 C7 1.528(11) . ?
C8 H8A 0.9700 . ?
C8 H8B 0.9700 . ?
C8 C9 1.533(10) . ?
C8 C7 1.562(14) . ?
C6 H6A 0.9700 . ?
C6 H6B 0.9700 . ?
C6 C5 1.532(11) . ?
C6 C1 1.536(12) . ?
C5 H5A 0.9700 . ?
C5 H5B 0.9700 . ?
C5 C4 1.512(13) . ?
C2 H2A 0.9700 . ?
C2 H2B 0.9700 . ?
C2 C3 1.528(11) . ?
C2 C1 1.532(12) . ?
C9 H9A 0.9700 . ?
C9 H9B 0.9700 . ?
C9 C10 1.538(14) . ?
C11 H11C 0.9700 . ?
C11 H11D 0.9700 . ?
C11 C10 1.486(15) . ?
C3 H3A 0.9700 . ?
C3 H3B 0.9700 . ?
C3 C4 1.542(14) . ?
C4 H4A 0.9700 . ?
C4 H4B 0.9700 . ?
C1 H1 0.9800 . ?
C1 P1 1.914(16) . ?
C10 H10C 0.9700 . ?
C10 H10D 0.9700 . ?
C7 H7 0.9800 . ?
C7 P1 1.84(2) . ?

loop_
_geom_torsion_atom_site_label_1
_geom_torsion_atom_site_label_2
_geom_torsion_atom_site_label_3
_geom_torsion_atom_site_label_4
_geom_torsion
_geom_torsion_site_symmetry_1
_geom_torsion_site_symmetry_2
_geom_torsion_site_symmetry_3
_geom_torsion_site_symmetry_4
_geom_torsion_publ_flag
Co1 P2 C21 C20 33.93(14) . . . . ?
Co1 P2 C22 C23 36.55(19) . . . . ?
Co1 P2 C22 C24 161.38(15) . . . . ?
Co1 P2 C25 C26 77.83(18) . . . . ?
Co1 P2 C25 C27 -47.6(2) . . . . ?
Co1 N1 C13 C14 70.06(17) . . . . ?
Co1 N1 C20 C21 44.39(17) . . . . ?
P2 C21 C20 N1 -51.76(18) . . . . ?
C14 C15 C16 C17 1.3(3) . . . . ?
C14 C15 P1A Co1 31.4(3) . . . . ?
C14 C15 P1A C7A 157.87(19) . . . . ?
C14 C15 P1A C1A -95.7(2) . . . . ?
C14 C19 C18 C17 0.5(3) . . . . ?
C15 C14 C19 C18 0.5(3) . . . . ?
C15 C14 C13 N1 -61.3(2) . . . . ?
C15 C16 C17 C18 -0.4(4) . . . . ?
C19 C14 C15 C16 -1.3(3) . . . . ?
C19 C14 C15 P1A -176.66(19) . . . . ?
C19 C14 C15 P1 -179.8(4) . . . . ?
C19 C14 C13 N1 118.12(17) . . . . ?
C19 C18 C17 C16 -0.5(4) . . . . ?
C21 P2 C22 C23 -70.05(18) . . . . ?
C21 P2 C22 C24 54.77(19) . . . . ?
C21 P2 C25 C26 -169.68(15) . . . . ?
C21 P2 C25 C27 64.85(17) . . . . ?
C13 N1 C20 C21 175.92(14) . . . . ?
C13 C14 C15 C16 178.10(19) . . . . ?
C13 C14 C15 P1A 2.8(3) . . . . ?
C13 C14 C15 P1 -0.4(5) . . . . ?
C13 C14 C19 C18 -178.98(19) . . . . ?
C20 N1 C13 C14 -61.33(19) . . . . ?
C22 P2 C21 C20 154.32(14) . . . . ?
C22 P2 C25 C26 -64.23(17) . . . . ?
C22 P2 C25 C27 170.29(16) . . . . ?
C16 C15 P1A Co1 -143.7(2) . . . . ?
C16 C15 P1A C7A -17.3(3) . . . . ?
C16 C15 P1A C1A 89.2(3) . . . . ?
C25 P2 C21 C20 -100.74(14) . . . . ?
C25 P2 C22 C23 -175.17(17) . . . . ?
C25 P2 C22 C24 -50.35(19) . . . . ?
C7A C8A C9A C10A 56.9(4) . . . . ?
C1A C2A C3A C4A 54.4(4) . . . . ?
C1A C6A C5A C4A -58.0(4) . . . . ?
C8A C7A C12A C11A 58.4(3) . . . . ?
C8A C7A P1A Co1 -33.2(3) . . . . ?
C8A C7A P1A C15 -155.8(2) . . . . ?
C8A C7A P1A C1A 99.5(3) . . . . ?
C8A C9A C10A C11A -54.4(4) . . . . ?
C2A C1A C6A C5A 56.8(4) . . . . ?
C2A C1A P1A Co1 58.7(3) . . . . ?
C2A C1A P1A C15 179.4(2) . . . . ?
C2A C1A P1A C7A -72.1(3) . . . . ?
C2A C3A C4A C5A -54.9(4) . . . . ?
C6A C1A C2A C3A -54.8(3) . . . . ?
C6A C1A P1A Co1 -65.1(4) . . . . ?
C6A C1A P1A C15 55.6(3) . . . . ?
C6A C1A P1A C7A 164.0(3) . . . . ?
C6A C5A C4A C3A 56.3(4) . . . . ?
C12A C7A C8A C9A -58.6(3) . . . . ?
C12A C7A P1A Co1 -159.5(2) . . . . ?
C12A C7A P1A C15 77.8(3) . . . . ?
C12A C7A P1A C1A -26.8(4) . . . . ?
C12A C11A C10A C9A 54.6(4) . . . . ?
C10A C11A C12A C7A -56.9(3) . . . . ?
P1A C15 C16 C17 176.6(2) . . . . ?
P1A C7A C8A C9A 169.7(2) . . . . ?
P1A C7A C12A C11A -175.3(3) . . . . ?
P1A C1A C2A C3A 179.6(3) . . . . ?
P1A C1A C6A C5A -178.5(3) . . . . ?
C12 C11 C10 C9 -56.6(12) . . . . ?
C12 C7 P1 Co1 59.8(12) . . . . ?
C12 C7 P1 C15 -62.9(10) . . . . ?
C12 C7 P1 C1 -174.5(8) . . . . ?
C8 C9 C10 C11 56.3(12) . . . . ?
C8 C7 P1 Co1 -59.2(11) . . . . ?
C8 C7 P1 C15 178.0(6) . . . . ?
C8 C7 P1 C1 66.4(9) . . . . ?
C6 C5 C4 C3 -58.0(11) . . . . ?
C5 C6 C1 C2 -55.3(10) . . . . ?
C5 C6 C1 P1 174.7(8) . . . . ?
C2 C3 C4 C5 57.0(11) . . . . ?
C9 C8 C7 C12 54.5(11) . . . . ?
C9 C8 C7 P1 175.7(7) . . . . ?
C11 C12 C7 C8 -56.0(11) . . . . ?
C11 C12 C7 P1 -175.3(8) . . . . ?
C3 C2 C1 C6 54.4(10) . . . . ?
C3 C2 C1 P1 -178.1(8) . . . . ?
C1 C6 C5 C4 58.6(11) . . . . ?
C1 C2 C3 C4 -56.3(11) . . . . ?
C7 C12 C11 C10 57.5(11) . . . . ?
C7 C8 C9 C10 -54.3(10) . . . . ?
P1 C15 C16 C17 179.7(5) . . . . ?
